data_1546349
loop_
_publ_author_name
'Wu, Zhuo-Yan'
'Wang, Teng'
'Meng, Yin-Shan'
'Rao, Yu'
'Gao, Song'
'Zheng, Jie'
'Wang, Bing-Wu'
'Zhang, Jun-Long'

_publ_section_title
;
 Enhancing the Reactivity of Nickel(II) in Hydrogen Evolution Reactions
 (HER) by \b-Hydrogenation of Porphyrinoid Ligands
;
_journal_name_full 'Chem. Sci.'
_journal_paper_doi 10.1039/C7SC02073B
_journal_year 2017
_chemical_formula_moiety 'C44 H8 F20 N4 Ni'
_chemical_formula_sum 'C44 H8 F20 N4 Ni'
_chemical_formula_weight 1031.25
_chemical_name_systematic
;
 ? 
;
_space_group_crystal_system tetragonal
_space_group_IT_number 122
_space_group_name_Hall 'I -4 2bw'
_space_group_name_H-M_alt 'I -4 2 d'
_symmetry_space_group_name_Hall 'I -4 2bw'
_symmetry_space_group_name_H-M 'I -4 2 d'
_atom_sites_solution_hydrogens geom
_audit_creation_date 2015-12-19
_audit_creation_method
;
Olex2 1.2
(compiled 2015.09.30 svn.r3233 for OlexSys, GUI svn.r5103)
;
_audit_update_record
;
2017-01-18 deposited with the CCDC.
2017-06-19 downloaded from the CCDC.
;
_cell_angle_alpha 90
_cell_angle_beta 90
_cell_angle_gamma 90
_cell_formula_units_Z 4
_cell_length_a 15.4001(2)
_cell_length_b 15.4001(2)
_cell_length_c 15.3253(4)
_cell_measurement_reflns_used 14251
_cell_measurement_temperature 180.01(10)
_cell_measurement_theta_max 29.5140
_cell_measurement_theta_min 3.7170
_cell_volume 3634.60(12)
_computing_cell_refinement
;
CrysAlisPro, Agilent Technologies,
Version 1.171.36.32 (release 02-08-2013 CrysAlis171 .NET)
(compiled Aug  2 2013,16:46:58)
;
_computing_data_collection
;
CrysAlisPro, Agilent Technologies,
Version 1.171.36.32 (release 02-08-2013 CrysAlis171 .NET)
(compiled Aug  2 2013,16:46:58)
;
_computing_data_reduction
;
CrysAlisPro, Agilent Technologies,
Version 1.171.36.32 (release 02-08-2013 CrysAlis171 .NET)
(compiled Aug  2 2013,16:46:58)
;
_computing_molecular_graphics 'Olex2 (Dolomanov et al., 2009)'
_computing_publication_material 'Olex2 (Dolomanov et al., 2009)'
_computing_structure_refinement 'ShelXL (Sheldrick, 2015)'
_computing_structure_solution 'SHELXS-97 (Sheldrick, 1990)'
_diffrn_ambient_temperature 180.01(10)
_diffrn_detector_area_resol_mean 10.3914
_diffrn_measured_fraction_theta_full 0.998
_diffrn_measured_fraction_theta_max 0.980
_diffrn_measurement_details
;
#__ type_ start__ end____ width___ exp.time_
  1 omega    6.00   75.00   1.0000   10.0000
omega____ theta____ kappa____ phi______ frames
    -       13.4628 -132.0000   34.1141 69

#__ type_ start__ end____ width___ exp.time_
  2 omega    3.00   72.00   1.0000   10.0000
omega____ theta____ kappa____ phi______ frames
    -       13.4628 -127.0000  159.9459 69

#__ type_ start__ end____ width___ exp.time_
  3 omega  -13.00   89.00   1.0000   10.0000
omega____ theta____ kappa____ phi______ frames
    -       13.4628   38.0000  -90.0000 102

#__ type_ start__ end____ width___ exp.time_
  4 omega   -5.00   89.00   1.0000   10.0000
omega____ theta____ kappa____ phi______ frames
    -       13.4628   38.0000 -180.0000 94

#__ type_ start__ end____ width___ exp.time_
  5 omega  -13.00   87.00   1.0000   10.0000
omega____ theta____ kappa____ phi______ frames
    -       13.4628   38.0000    0.0000 100

#__ type_ start__ end____ width___ exp.time_
  6 omega  -22.00   83.00   1.0000   10.0000
omega____ theta____ kappa____ phi______ frames
    -       13.4628    0.0000  120.0000 105

#__ type_ start__ end____ width___ exp.time_
  7 omega   21.00   88.00   1.0000   10.0000
omega____ theta____ kappa____ phi______ frames
    -       13.4628 -151.0000  -54.0000 67

#__ type_ start__ end____ width___ exp.time_
  8 omega  -17.00   27.00   1.0000   10.0000
omega____ theta____ kappa____ phi______ frames
    -      -14.5566  -99.0000    0.0000 44
;
_diffrn_measurement_device_type 'SuperNova, Dual, Cu at zero, Atlas'
_diffrn_measurement_method '\w scans'
_diffrn_orient_matrix_UB_11 0.0384704000
_diffrn_orient_matrix_UB_12 0.0218481000
_diffrn_orient_matrix_UB_13 -0.0129723000
_diffrn_orient_matrix_UB_21 -0.0248559000
_diffrn_orient_matrix_UB_22 0.0370866000
_diffrn_orient_matrix_UB_23 -0.0113836000
_diffrn_orient_matrix_UB_31 0.0049447000
_diffrn_orient_matrix_UB_32 0.0163889000
_diffrn_orient_matrix_UB_33 0.0429346000
_diffrn_radiation_monochromator mirror
_diffrn_radiation_type MoK\a
_diffrn_radiation_wavelength 0.71073
_diffrn_reflns_av_R_equivalents 0.0537
_diffrn_reflns_av_unetI/netI 0.0249
_diffrn_reflns_Laue_measured_fraction_full 0.998
_diffrn_reflns_Laue_measured_fraction_max 0.980
_diffrn_reflns_limit_h_max 21
_diffrn_reflns_limit_h_min -21
_diffrn_reflns_limit_k_max 21
_diffrn_reflns_limit_k_min -21
_diffrn_reflns_limit_l_max 19
_diffrn_reflns_limit_l_min -21
_diffrn_reflns_number 31387
_diffrn_reflns_point_group_measured_fraction_full 0.999
_diffrn_reflns_point_group_measured_fraction_max 0.966
_diffrn_reflns_theta_full 25.242
_diffrn_reflns_theta_max 30.257
_diffrn_reflns_theta_min 3.243
_diffrn_source 'SuperNova (Mo) X-ray Source'
_exptl_absorpt_coefficient_mu 0.681
_exptl_absorpt_correction_T_max 1.00000
_exptl_absorpt_correction_T_min 0.84884
_exptl_absorpt_correction_type multi-scan
_exptl_absorpt_process_details
;
CrysAlisPro, Agilent Technologies,
Version 1.171.36.32 (release 02-08-2013 CrysAlis171 .NET)
(compiled Aug  2 2013,16:46:58)
Empirical absorption correction using spherical harmonics,
 implemented in SCALE3 ABSPACK scaling algorithm.
;
_exptl_crystal_colour purple
_exptl_crystal_density_diffrn 1.885
_exptl_crystal_density_method 'not measured'
_exptl_crystal_description block
_exptl_crystal_F_000 2032
_exptl_crystal_size_max 0.32
_exptl_crystal_size_mid 0.28
_exptl_crystal_size_min 0.15
_refine_diff_density_max 0.314
_refine_diff_density_min -0.240
_refine_diff_density_rms 0.063
_refine_ls_abs_structure_details
;
 Flack x determined using 983 quotients [(I+)-(I-)]/[(I+)+(I-)]
 (Parsons, Flack and Wagner, Acta Cryst. B69 (2013) 249-259).
;
_refine_ls_abs_structure_Flack -0.011(6)
_refine_ls_extinction_method none
_refine_ls_goodness_of_fit_ref 1.098
_refine_ls_hydrogen_treatment constr
_refine_ls_matrix_type full
_refine_ls_number_parameters 156
_refine_ls_number_reflns 2633
_refine_ls_number_restraints 0
_refine_ls_restrained_S_all 1.098
_refine_ls_R_factor_all 0.0432
_refine_ls_R_factor_gt 0.0353
_refine_ls_shift/su_max 0.000
_refine_ls_shift/su_mean 0.000
_refine_ls_structure_factor_coef Fsqd
_refine_ls_weighting_details 'w=1/[\s^2^(Fo^2^)+(0.0426P)^2^+4.1840P] where P=(Fo^2^+2Fc^2^)/3'
_refine_ls_weighting_scheme calc
_refine_ls_wR_factor_gt 0.0874
_refine_ls_wR_factor_ref 0.0933
_reflns_Friedel_coverage 0.788
_reflns_Friedel_fraction_full 1.000
_reflns_Friedel_fraction_max 0.948
_reflns_number_gt 2380
_reflns_number_total 2633
_reflns_threshold_expression 'I > 2\s(I)'
_cod_data_source_file c7sc02073b2.cif
_cod_data_source_block 1
_cod_original_cell_volume 3634.59(15)
_cod_database_code 1546349
_shelxl_version_number 2014-3
_chemical_oxdiff_formula 'c44 h12 f20 n4 ni'
_shelx_space_group_comment
;
The symmetry employed for this shelxl refinement is uniquely defined
by the following loop, which should always be used as a source of
symmetry information in preference to the above space-group names.
They are only intended as comments.
;
_reflns_odcompleteness_completeness 99.67
_reflns_odcompleteness_iscentric 1
_reflns_odcompleteness_theta 27.42
_olex2_refinement_description
;
1. Fixed Uiso
 At 1.2 times of:
  All C(H) groups
2.a Aromatic/amide H refined with riding coordinates:
 C12(H12), C11(H11)
;
_olex2_submission_special_instructions 'No special instructions were received'

loop_
_space_group_symop_operation_xyz
'x, y, z'
'y, -x, -z'
'-x, -y, z'
'-y, x, -z'
'x, -y+1/2, -z+1/4'
'-x, y+1/2, -z+1/4'
'-y, -x+1/2, z+1/4'
'y, x+1/2, z+1/4'
'x+1/2, y+1/2, z+1/2'
'y+1/2, -x+1/2, -z+1/2'
'-x+1/2, -y+1/2, z+1/2'
'-y+1/2, x+1/2, -z+1/2'
'x+1/2, -y+1, -z+3/4'
'-x+1/2, y+1, -z+3/4'
'-y+1/2, -x+1, z+3/4'
'y+1/2, x+1, z+3/4'

loop_
_atom_site_label
_atom_site_type_symbol
_atom_site_fract_x
_atom_site_fract_y
_atom_site_fract_z
_atom_site_U_iso_or_equiv
_atom_site_adp_type
_atom_site_occupancy
_atom_site_site_symmetry_order
_atom_site_calc_flag
_atom_site_refinement_flags_posn
_atom_site_refinement_flags_adp
_atom_site_refinement_flags_occupancy
Ni1 Ni 0.5000 0.5000 0.0000 0.01819(16) Uani 1 4 d S T P
F15 F 0.6620(2) 0.07800(17) -0.24395(18) 0.0586(7) Uani 1 1 d . . .
C9 C 0.5506(2) 0.29127(19) -0.0371(2) 0.0225(6) Uani 1 1 d . . .
C10 C 0.4637(2) 0.3130(2) -0.0271(2) 0.0235(6) Uani 1 1 d . . .
C3 C 0.6044(2) 0.1793(2) -0.1437(2) 0.0281(6) Uani 1 1 d . . .
C5 C 0.6267(3) 0.0317(2) -0.1028(3) 0.0359(8) Uani 1 1 d . . .
F17 F 0.6519(2) -0.04919(14) -0.12217(19) 0.0543(7) Uani 1 1 d . . .
C8 C 0.34801(19) 0.38321(19) 0.0162(2) 0.0237(6) Uani 1 1 d . . .
C6 C 0.5974(2) 0.0498(2) -0.0198(2) 0.0313(7) Uani 1 1 d . . .
C4 C 0.6313(3) 0.0960(2) -0.1645(2) 0.0352(8) Uani 1 1 d . . .
C12 C 0.3216(2) 0.2940(2) 0.0034(3) 0.0395(9) Uani 1 1 d . . .
H12 H 0.2663 0.2696 0.0160 0.047 Uiso 1 1 calc R . .
C11 C 0.3928(2) 0.2512(2) -0.0309(3) 0.0358(8) Uani 1 1 d . . .
H11 H 0.3948 0.1935 -0.0525 0.043 Uiso 1 1 calc R . .
F18 F 0.59285(17) -0.01281(15) 0.03947(15) 0.0467(6) Uani 1 1 d . . .
F14 F 0.60799(16) 0.24040(14) -0.20551(15) 0.0389(5) Uani 1 1 d . . .
N13 N 0.43447(14) 0.39354(15) -0.00188(17) 0.0200(4) Uani 1 1 d . . .
F16 F 0.54375(18) 0.15015(15) 0.08021(15) 0.0452(6) Uani 1 1 d . . .
C7 C 0.5714(2) 0.1338(2) -0.0003(2) 0.0289(6) Uani 1 1 d . . .
C2 C 0.57430(19) 0.20032(19) -0.0610(2) 0.0238(6) Uani 1 1 d . . .

loop_
_atom_site_aniso_label
_atom_site_aniso_U_11
_atom_site_aniso_U_22
_atom_site_aniso_U_33
_atom_site_aniso_U_23
_atom_site_aniso_U_13
_atom_site_aniso_U_12
Ni1 0.01516(19) 0.01516(19) 0.0242(3) 0.000 0.000 0.000
F15 0.088(2) 0.0448(13) 0.0428(13) -0.0076(11) 0.0203(14) 0.0214(13)
C9 0.0234(14) 0.0172(13) 0.0267(14) -0.0017(11) 0.0005(11) 0.0005(11)
C10 0.0222(14) 0.0184(13) 0.0300(15) -0.0012(11) -0.0003(11) -0.0010(11)
C3 0.0278(15) 0.0218(14) 0.0349(16) -0.0020(12) 0.0007(13) 0.0008(12)
C5 0.0388(19) 0.0221(15) 0.047(2) -0.0080(14) -0.0017(16) 0.0093(13)
F17 0.0752(19) 0.0246(11) 0.0629(16) -0.0081(11) 0.0043(15) 0.0176(12)
C8 0.0203(13) 0.0190(13) 0.0320(16) -0.0008(11) 0.0014(11) -0.0029(10)
C6 0.0342(16) 0.0209(14) 0.0387(18) 0.0014(12) -0.0037(13) 0.0060(12)
C4 0.0397(19) 0.0285(17) 0.0376(18) -0.0070(14) 0.0025(15) 0.0072(14)
C12 0.0262(15) 0.0243(14) 0.068(2) -0.011(2) 0.007(2) -0.0049(12)
C11 0.0249(15) 0.0181(14) 0.064(2) -0.0056(14) 0.0039(16) -0.0030(12)
F18 0.0617(15) 0.0278(12) 0.0506(12) 0.0098(10) -0.0027(11) 0.0107(10)
F14 0.0485(13) 0.0298(10) 0.0384(12) 0.0041(9) 0.0113(10) 0.0024(10)
N13 0.0173(10) 0.0157(9) 0.0269(11) -0.0006(11) -0.0002(10) 0.0004(7)
F16 0.0710(16) 0.0341(11) 0.0305(11) 0.0028(9) 0.0074(10) 0.0119(11)
C7 0.0325(15) 0.0238(14) 0.0304(15) -0.0031(13) -0.0004(14) 0.0040(11)
C2 0.0191(13) 0.0195(13) 0.0328(15) -0.0040(12) -0.0005(11) 0.0014(10)

loop_
_atom_type_symbol
_atom_type_description
_atom_type_scat_dispersion_real
_atom_type_scat_dispersion_imag
_atom_type_scat_source
C C 0.0033 0.0016 'International Tables Vol C Tables 4.2.6.8 and 6.1.1.4'
H H 0.0000 0.0000 'International Tables Vol C Tables 4.2.6.8 and 6.1.1.4'
F F 0.0171 0.0103 'International Tables Vol C Tables 4.2.6.8 and 6.1.1.4'
N N 0.0061 0.0033 'International Tables Vol C Tables 4.2.6.8 and 6.1.1.4'
Ni Ni 0.3393 1.1124 'International Tables Vol C Tables 4.2.6.8 and 6.1.1.4'

loop_
_geom_angle_atom_site_label_1
_geom_angle_atom_site_label_2
_geom_angle_atom_site_label_3
_geom_angle
_geom_angle_site_symmetry_1
_geom_angle_site_symmetry_3
N13 Ni1 N13 90.013(3) 3_665 4_655
N13 Ni1 N13 90.013(3) 3_665 2_565
N13 Ni1 N13 178.28(16) 3_665 .
N13 Ni1 N13 90.013(2) 4_655 .
N13 Ni1 N13 178.29(16) 4_655 2_565
N13 Ni1 N13 90.012(3) 2_565 .
C10 C9 C2 119.3(3) . .
C8 C9 C10 122.2(3) 4_655 .
C8 C9 C2 118.0(3) 4_655 .
C9 C10 C11 124.3(3) . .
N13 C10 C9 124.4(3) . .
N13 C10 C11 110.9(3) . .
C4 C3 C2 121.8(3) . .
F14 C3 C4 118.4(3) . .
F14 C3 C2 119.8(3) . .
F17 C5 C6 119.2(3) . .
F17 C5 C4 120.3(4) . .
C4 C5 C6 120.5(3) . .
C9 C8 C12 123.7(3) 2_565 .
N13 C8 C9 125.2(3) . 2_565
N13 C8 C12 110.9(3) . .
C5 C6 C7 118.9(3) . .
F18 C6 C5 120.2(3) . .
F18 C6 C7 120.9(3) . .
F15 C4 C3 120.6(3) . .
F15 C4 C5 119.9(3) . .
C5 C4 C3 119.6(3) . .
C11 C12 C8 106.3(3) . .
C12 C11 C10 105.6(3) . .
C10 N13 Ni1 126.91(19) . .
C8 N13 Ni1 127.28(19) . .
C8 N13 C10 105.7(2) . .
F16 C7 C6 118.0(3) . .
F16 C7 C2 119.6(3) . .
C2 C7 C6 122.3(3) . .
C3 C2 C9 121.7(3) . .
C7 C2 C9 121.4(3) . .
C7 C2 C3 116.9(3) . .

loop_
_geom_bond_atom_site_label_1
_geom_bond_atom_site_label_2
_geom_bond_distance
_geom_bond_site_symmetry_2
Ni1 N13 1.925(2) 3_665
Ni1 N13 1.925(2) .
Ni1 N13 1.925(2) 4_655
Ni1 N13 1.925(2) 2_565
F15 C4 1.335(4) .
C9 C10 1.388(4) .
C9 C8 1.381(4) 4_655
C9 C2 1.493(4) .
C10 C11 1.450(4) .
C10 N13 1.374(4) .
C3 C4 1.386(5) .
C3 F14 1.337(4) .
C3 C2 1.387(5) .
C5 F17 1.338(4) .
C5 C6 1.378(5) .
C5 C4 1.371(6) .
C8 C9 1.381(4) 2_565
C8 C12 1.447(4) .
C8 N13 1.369(4) .
C6 F18 1.327(4) .
C6 C7 1.387(4) .
C12 C11 1.383(5) .
F16 C7 1.329(4) .
C7 C2 1.385(5) .
